data_7202828
loop_
_publ_author_name
'Stephenson, Maria D.'
'Hardie, Michaele J.'

_publ_section_title
;
 Network structures with 2,2?-bipyridine-3,3?diol: a discrete Co(III)
 complex that forms a porous 3-D hydrogen bonded network, and Cu(ii)
 coordination chains
;
_journal_issue 6
_journal_name_full CrystEngComm
_journal_page_first 496
_journal_paper_doi 10.1039/b702509m
_journal_volume 9
_journal_year 2007
_chemical_formula_sum 'C10 H7 Cl Cu N2 O2'
_chemical_formula_weight 286.17
_chemical_name_common '(2,2'-bipyridine-3,3'-diol -H)chlorocopper(ii)'
_chemical_name_systematic
;
?
;
_space_group_IT_number 88
_symmetry_cell_setting tetragonal
_symmetry_space_group_name_Hall '-I 4ad'
_symmetry_space_group_name_H-M 'I 41/a :2'
_atom_sites_solution_hydrogens geom
_atom_sites_solution_primary direct
_atom_sites_solution_secondary difmap
_audit_creation_method SHELXL-97
_cell_angle_alpha 90.00
_cell_angle_beta 90.00
_cell_angle_gamma 90.00
_cell_formula_units_Z 16
_cell_length_a 13.1259(3)
_cell_length_b 13.1259(3)
_cell_length_c 22.2808(6)
_cell_measurement_temperature 150(2)
_cell_volume 3838.74(16)
_computing_cell_refinement 'DENZO (Nonius)'
_computing_data_collection 'COLLECT (Nonius)'
_computing_data_reduction 'DENZO (Nonius)'
_computing_molecular_graphics 'X-Seed (Barbour)'
_computing_structure_refinement 'SHELXL-97 (Sheldrick, 1997)'
_computing_structure_solution 'SHELXS-97 (Sheldrick, 1990)'
_diffrn_ambient_temperature 150(2)
_diffrn_measured_fraction_theta_full 0.997
_diffrn_measured_fraction_theta_max 0.997
_diffrn_measurement_device_type CCD
_diffrn_measurement_method 'phi and omega scans'
_diffrn_radiation_monochromator graphite
_diffrn_radiation_source 'fine-focus sealed tube'
_diffrn_radiation_type MoK\a
_diffrn_radiation_wavelength 0.71073
_diffrn_reflns_av_R_equivalents 0.0652
_diffrn_reflns_av_sigmaI/netI 0.0410
_diffrn_reflns_limit_h_max 17
_diffrn_reflns_limit_h_min -17
_diffrn_reflns_limit_k_max 16
_diffrn_reflns_limit_k_min -16
_diffrn_reflns_limit_l_max 28
_diffrn_reflns_limit_l_min -28
_diffrn_reflns_number 12365
_diffrn_reflns_theta_full 27.49
_diffrn_reflns_theta_max 27.49
_diffrn_reflns_theta_min 3.59
_exptl_absorpt_coefficient_mu 2.535
_exptl_absorpt_correction_T_max 0.8040
_exptl_absorpt_correction_T_min 0.6872
_exptl_absorpt_correction_type multi-scan
_exptl_absorpt_process_details SORTAV
_exptl_crystal_colour black
_exptl_crystal_density_diffrn 1.981
_exptl_crystal_density_method 'not measured'
_exptl_crystal_description block
_exptl_crystal_F_000 2288
_exptl_crystal_size_max 0.16
_exptl_crystal_size_mid 0.16
_exptl_crystal_size_min 0.09
_refine_diff_density_max 0.424
_refine_diff_density_min -0.617
_refine_diff_density_rms 0.096
_refine_ls_extinction_method none
_refine_ls_goodness_of_fit_ref 1.074
_refine_ls_hydrogen_treatment mixed
_refine_ls_matrix_type full
_refine_ls_number_parameters 169
_refine_ls_number_reflns 2195
_refine_ls_number_restraints 0
_refine_ls_restrained_S_all 1.074
_refine_ls_R_factor_all 0.0467
_refine_ls_R_factor_gt 0.0364
_refine_ls_shift/su_max 0.001
_refine_ls_shift/su_mean 0.000
_refine_ls_structure_factor_coef Fsqd
_refine_ls_weighting_details 'calc w=1/[\s^2^(Fo^2^)+(0.0435P)^2^+8.2642P] where P=(Fo^2^+2Fc^2^)/3'
_refine_ls_weighting_scheme calc
_refine_ls_wR_factor_gt 0.0887
_refine_ls_wR_factor_ref 0.0949
_reflns_number_gt 1855
_reflns_number_total 2195
_reflns_threshold_expression >2sigma(I)
_cod_data_source_file b702509m.txt
_cod_data_source_block 3
_cod_depositor_comments
;
The following automatic conversions were performed:
'_symmetry_cell_setting' value 'Tetragonal' changed to 'tetragonal'
according to '/home/saulius/struct/CIF-dictionaries/cif_core.dic'
dictionary named 'cif_core.dic' version 2.4.1 from 2010-06-29.

Automatic conversion script
Id: cif_fix_enum 1527 2010-12-29 10:47:43Z saulius 
;
_cod_original_sg_symbol_H-M I4(1)/a
_cod_database_code 7202828

loop_
_symmetry_equiv_pos_as_xyz
'x, y, z'
'-y+3/4, x+1/4, z+1/4'
'-x, -y+1/2, z'
'y+1/4, -x+1/4, z+1/4'
'x+1/2, y+1/2, z+1/2'
'-y+5/4, x+3/4, z+3/4'
'-x+1/2, -y+1, z+1/2'
'y+3/4, -x+3/4, z+3/4'
'-x, -y, -z'
'y-3/4, -x-1/4, -z-1/4'
'x, y-1/2, -z'
'-y-1/4, x-1/4, -z-1/4'
'-x+1/2, -y+1/2, -z+1/2'
'y-1/4, -x+1/4, -z+1/4'
'x+1/2, y, -z+1/2'
'-y+1/4, x+1/4, -z+1/4'

loop_
_atom_site_label
_atom_site_type_symbol
_atom_site_fract_x
_atom_site_fract_y
_atom_site_fract_z
_atom_site_U_iso_or_equiv
_atom_site_adp_type
_atom_site_occupancy
_atom_site_symmetry_multiplicity
_atom_site_calc_flag
_atom_site_refinement_flags
_atom_site_disorder_assembly
_atom_site_disorder_group
Cu1 Cu 0.13268(3) 0.71075(3) 0.085357(15) 0.02404(14) Uani 1 1 d . . .
Cl1 Cl 0.08542(6) 0.85263(6) 0.03803(3) 0.02987(19) Uani 1 1 d . . .
O1 O 0.13156(18) 0.65190(18) 0.31945(9) 0.0335(5) Uani 1 1 d . . .
H1 H 0.1300 0.5916 0.3068 0.040 Uiso 1 1 calc R . .
N1 N 0.12057(18) 0.75965(18) 0.16917(11) 0.0237(5) Uani 1 1 d . . .
O1A O 0.08790(17) 0.48363(16) 0.27701(9) 0.0298(5) Uani 1 1 d . . .
N1A N 0.13256(18) 0.57888(18) 0.12680(10) 0.0223(5) Uani 1 1 d . . .
C2 C 0.1205(2) 0.6856(2) 0.21230(13) 0.0224(6) Uani 1 1 d . . .
C2A C 0.1194(2) 0.5804(2) 0.18741(12) 0.0211(5) Uani 1 1 d . . .
C3 C 0.1251(2) 0.7160(2) 0.27324(13) 0.0249(6) Uani 1 1 d . . .
C3A C 0.1059(2) 0.4868(2) 0.21855(13) 0.0240(6) Uani 1 1 d . . .
C4 C 0.1267(2) 0.8192(2) 0.28677(14) 0.0283(6) Uani 1 1 d . . .
H4 H 0.128(3) 0.835(3) 0.3218(16) 0.028(9) Uiso 1 1 d . . .
C4A C 0.1121(2) 0.3964(2) 0.18526(14) 0.0267(6) Uani 1 1 d . . .
H4A H 0.104(3) 0.343(3) 0.2045(16) 0.030(9) Uiso 1 1 d . . .
C5 C 0.1271(2) 0.8910(2) 0.24209(14) 0.0286(6) Uani 1 1 d . . .
H5 H 0.130(3) 0.959(3) 0.2503(16) 0.031(9) Uiso 1 1 d . . .
C5A C 0.1258(2) 0.3986(2) 0.12424(14) 0.0284(6) Uani 1 1 d . . .
H5A H 0.132(3) 0.340(3) 0.1038(18) 0.042(10) Uiso 1 1 d . . .
C6 C 0.1244(2) 0.8584(2) 0.18302(14) 0.0262(6) Uani 1 1 d . . .
H6 H 0.121(3) 0.906(3) 0.1499(17) 0.033(9) Uiso 1 1 d . . .
C6A C 0.1347(2) 0.4914(2) 0.09593(14) 0.0280(6) Uani 1 1 d . . .
H6A H 0.147(3) 0.497(3) 0.0544(17) 0.031(9) Uiso 1 1 d . . .

loop_
_atom_site_aniso_label
_atom_site_aniso_U_11
_atom_site_aniso_U_22
_atom_site_aniso_U_33
_atom_site_aniso_U_23
_atom_site_aniso_U_13
_atom_site_aniso_U_12
Cu1 0.0313(2) 0.0239(2) 0.0169(2) 0.00173(13) 0.00449(13) 0.00195(13)
Cl1 0.0363(4) 0.0278(4) 0.0256(4) 0.0053(3) -0.0018(3) 0.0004(3)
O1 0.0475(14) 0.0355(12) 0.0176(10) 0.0005(9) -0.0008(9) -0.0043(10)
N1 0.0253(12) 0.0246(12) 0.0212(12) 0.0014(9) 0.0023(9) 0.0001(9)
O1A 0.0395(12) 0.0328(11) 0.0170(9) 0.0057(8) -0.0013(9) -0.0042(9)
N1A 0.0254(12) 0.0253(12) 0.0163(11) 0.0007(9) 0.0021(9) 0.0009(9)
C2 0.0208(13) 0.0272(14) 0.0190(13) -0.0007(11) 0.0018(10) 0.0005(10)
C2A 0.0206(13) 0.0263(14) 0.0163(12) 0.0018(10) 0.0009(10) -0.0005(10)
C3 0.0216(13) 0.0342(15) 0.0188(14) -0.0015(12) 0.0013(10) -0.0029(11)
C3A 0.0231(13) 0.0278(14) 0.0211(13) 0.0038(11) -0.0031(11) 0.0008(10)
C4 0.0246(14) 0.0390(17) 0.0213(15) -0.0086(13) 0.0026(12) -0.0021(12)
C4A 0.0275(15) 0.0242(15) 0.0284(15) 0.0058(12) 0.0002(12) 0.0012(11)
C5 0.0260(14) 0.0286(16) 0.0313(16) -0.0072(13) 0.0015(12) -0.0009(11)
C5A 0.0325(16) 0.0232(14) 0.0295(15) -0.0025(12) 0.0018(12) 0.0012(12)
C6 0.0251(14) 0.0269(15) 0.0267(15) -0.0001(12) 0.0019(12) -0.0006(11)
C6A 0.0323(15) 0.0300(15) 0.0216(14) -0.0006(12) 0.0030(12) 0.0012(12)

loop_
_atom_type_symbol
_atom_type_description
_atom_type_scat_dispersion_real
_atom_type_scat_dispersion_imag
_atom_type_scat_source
C C 0.0033 0.0016 'International Tables Vol C Tables 4.2.6.8 and 6.1.1.4'
H H 0.0000 0.0000 'International Tables Vol C Tables 4.2.6.8 and 6.1.1.4'
N N 0.0061 0.0033 'International Tables Vol C Tables 4.2.6.8 and 6.1.1.4'
O O 0.0106 0.0060 'International Tables Vol C Tables 4.2.6.8 and 6.1.1.4'
Cl Cl 0.1484 0.1585 'International Tables Vol C Tables 4.2.6.8 and 6.1.1.4'
Cu Cu 0.3201 1.2651 'International Tables Vol C Tables 4.2.6.8 and 6.1.1.4'

loop_
_geom_angle_atom_site_label_1
_geom_angle_atom_site_label_2
_geom_angle_atom_site_label_3
_geom_angle
_geom_angle_site_symmetry_1
_geom_angle_site_symmetry_3
_geom_angle_publ_flag
N1A Cu1 O1A 91.45(9) . 8_454 ?
N1A Cu1 N1 80.91(10) . . ?
O1A Cu1 N1 141.62(10) 8_454 . ?
N1A Cu1 Cl1 163.73(7) . . ?
O1A Cu1 Cl1 98.42(7) 8_454 . ?
N1 Cu1 Cl1 98.80(7) . . ?
C6 N1 C2 121.9(3) . . ?
C6 N1 Cu1 122.0(2) . . ?
C2 N1 Cu1 115.64(19) . . ?
C3A O1A Cu1 136.96(19) . 2 ?
C6A N1A C2A 121.7(2) . . ?
C6A N1A Cu1 120.98(19) . . ?
C2A N1A Cu1 116.97(18) . . ?
N1 C2 C3 118.3(3) . . ?
N1 C2 C2A 113.4(2) . . ?
C3 C2 C2A 128.2(3) . . ?
N1A C2A C3A 119.1(2) . . ?
N1A C2A C2 112.5(2) . . ?
C3A C2A C2 128.4(2) . . ?
O1 C3 C4 116.6(3) . . ?
O1 C3 C2 124.5(3) . . ?
C4 C3 C2 118.9(3) . . ?
O1A C3A C4A 120.2(3) . . ?
O1A C3A C2A 122.0(3) . . ?
C4A C3A C2A 117.8(3) . . ?
C5 C4 C3 120.9(3) . . ?
C5A C4A C3A 121.0(3) . . ?
C4 C5 C6 118.6(3) . . ?
C4A C5A C6A 118.9(3) . . ?
N1 C6 C5 121.4(3) . . ?
N1A C6A C5A 121.4(3) . . ?

loop_
_geom_bond_atom_site_label_1
_geom_bond_atom_site_label_2
_geom_bond_distance
_geom_bond_site_symmetry_2
_geom_bond_publ_flag
Cu1 N1A 1.962(2) . ?
Cu1 O1A 1.963(2) 8_454 ?
Cu1 N1 1.981(2) . ?
Cu1 Cl1 2.2282(8) . ?
O1 C3 1.332(4) . ?
N1 C6 1.333(4) . ?
N1 C2 1.366(4) . ?
O1A C3A 1.324(3) . ?
O1A Cu1 1.963(2) 2 ?
N1A C6A 1.339(4) . ?
N1A C2A 1.362(3) . ?
C2 C3 1.416(4) . ?
C2 C2A 1.488(4) . ?
C2A C3A 1.422(4) . ?
C3 C4 1.389(4) . ?
C3A C4A 1.402(4) . ?
C4 C5 1.370(5) . ?
C4A C5A 1.372(4) . ?
C5 C6 1.384(4) . ?
C5A C6A 1.377(4) . ?
